data_2108052
loop_
_publ_author_name
'Ikemoto, Kazuto'
'Mori, Shigeki'
'Mukai, Kazuo'

_publ_section_title
;
 Synthesis and crystal structure of pyrroloquinoline quinol (PQQH~2~) and
 pyrroloquinoline quinone (PQQ)
;
_journal_coeditor_code XK5034
_journal_issue 3
_journal_name_full 'Acta Crystallographica Section B'
_journal_page_first 489
_journal_page_last 497
_journal_paper_doi 10.1107/S2052520617002281
_journal_volume 73
_journal_year 2017
_chemical_formula_moiety 'C14 H6 N2 O8, 3(C2 H6 O S)'
_chemical_formula_sum 'C20 H24 N2 O11 S3'
_chemical_formula_weight 564.59
_space_group_crystal_system orthorhombic
_space_group_IT_number 19
_space_group_name_Hall 'P 2ac 2ab'
_space_group_name_H-M_alt 'P 21 21 21'
_symmetry_space_group_name_Hall 'P 2ac 2ab'
_symmetry_space_group_name_H-M 'P 21 21 21'
_atom_sites_solution_hydrogens mixed
_atom_sites_solution_primary direct
_atom_sites_solution_secondary difmap
_audit_creation_method SHELXL-2016/6
_cell_angle_alpha 90
_cell_angle_beta 90
_cell_angle_gamma 90
_cell_formula_units_Z 4
_cell_length_a 6.901(5)
_cell_length_b 12.371(8)
_cell_length_c 28.674(18)
_cell_measurement_reflns_used 7223
_cell_measurement_temperature 100(2)
_cell_measurement_theta_max 31.28
_cell_measurement_theta_min 2.17
_cell_volume 2448(3)
_computing_cell_refinement 'CrystalClear (Rigaku Inc., 2008)'
_computing_data_collection 'CrystalClear (Rigaku Inc., 2008)'
_computing_data_reduction 'CrystalClear (Rigaku Inc., 2008)'
_computing_molecular_graphics 'CrystalStructure 4.2.4 (Rigaku, 2016)'
_computing_publication_material 'CrystalStructure 4.2.4 (Rigaku, 2016)'
_computing_structure_refinement 'SHELXL-2016/6 (Sheldrick, 2016)'
_computing_structure_solution 'SIR2011 (Burla, et al., 2012)'
_diffrn_ambient_temperature 100(2)
_diffrn_detector_area_resol_mean 7.111
_diffrn_measured_fraction_theta_full 0.996
_diffrn_measured_fraction_theta_max 0.997
_diffrn_measurement_device_type 'Rigaku Saturn724'
_diffrn_measurement_method \w
_diffrn_radiation_type MoK\a
_diffrn_radiation_wavelength 0.71075
_diffrn_reflns_av_R_equivalents 0.0766
_diffrn_reflns_limit_h_max 9
_diffrn_reflns_limit_h_min -9
_diffrn_reflns_limit_k_max 16
_diffrn_reflns_limit_k_min -16
_diffrn_reflns_limit_l_max 37
_diffrn_reflns_limit_l_min -37
_diffrn_reflns_number 41911
_diffrn_reflns_theta_full 25.242
_diffrn_reflns_theta_max 27.998
_diffrn_reflns_theta_min 2.175
_exptl_absorpt_coefficient_mu 0.366
_exptl_absorpt_correction_T_max 0.993
_exptl_absorpt_correction_T_min 0.910
_exptl_absorpt_correction_type multi-scan
_exptl_absorpt_process_details 'REQAB (Rigaku, 1998)'
_exptl_crystal_colour orange
_exptl_crystal_density_diffrn 1.532
_exptl_crystal_density_method 'not measured'
_exptl_crystal_description block
_exptl_crystal_F_000 1176
_exptl_crystal_size_max 0.050
_exptl_crystal_size_mid 0.050
_exptl_crystal_size_min 0.020
_refine_diff_density_max 1.428
_refine_diff_density_min -0.781
_refine_ls_abs_structure_details
;
 Flack x determined using 1648 quotients [(I+)-(I-)]/[(I+)+(I-)]
 (Parsons, Flack and Wagner, Acta Cryst. B69 (2013) 249-259).
;
_refine_ls_abs_structure_Flack 0.12(3)
_refine_ls_extinction_method none
_refine_ls_goodness_of_fit_ref 1.044
_refine_ls_hydrogen_treatment mixed
_refine_ls_matrix_type full
_refine_ls_number_parameters 337
_refine_ls_number_reflns 5885
_refine_ls_number_restraints 0
_refine_ls_restrained_S_all 1.044
_refine_ls_R_factor_all 0.0838
_refine_ls_R_factor_gt 0.0698
_refine_ls_shift/su_max 0.001
_refine_ls_shift/su_mean 0.000
_refine_ls_structure_factor_coef Fsqd
_refine_ls_weighting_details 'w=1/[\s^2^(Fo^2^)+(0.0801P)^2^+4.9734P] where P=(Fo^2^+2Fc^2^)/3'
_refine_ls_weighting_scheme calc
_refine_ls_wR_factor_gt 0.1701
_refine_ls_wR_factor_ref 0.1852
_reflns_number_gt 4968
_reflns_number_total 5885
_reflns_threshold_expression 'I > 2\s(I)'
_cod_data_source_file xk5034sup1.cif
_cod_data_source_block II
_cod_database_code 2108052
_shelx_space_group_comment
;
The symmetry employed for this shelxl refinement is uniquely defined
by the following loop, which should always be used as a source of
symmetry information in preference to the above space-group names.
They are only intended as comments.
;
_shelx_estimated_absorpt_t_min 0.982
_shelx_estimated_absorpt_t_max 0.993

loop_
_space_group_symop_operation_xyz
'x, y, z'
'-x+1/2, -y, z+1/2'
'x+1/2, -y+1/2, -z'
'-x, y+1/2, -z+1/2'

loop_
_atom_site_type_symbol
_atom_site_label
_atom_site_fract_x
_atom_site_fract_y
_atom_site_fract_z
_atom_site_U_iso_or_equiv
_atom_site_adp_type
_atom_site_calc_flag
_atom_site_occupancy
N N1 0.9440(7) 0.8466(4) -0.05934(17) 0.0218(10) Uani d 1
H H1N 0.914(10) 0.906(6) -0.039(2) 0.026 Uiso d 1
C C2 0.9653(9) 0.8499(4) -0.10737(18) 0.0218(11) Uani d 1
C C3 0.9869(9) 0.7459(4) -0.12347(17) 0.0206(10) Uani d 1
H H3 1.004371 0.724012 -0.154950 0.025 Uiso calc 1
C C3A 0.9777(8) 0.6775(4) -0.08356(17) 0.0190(10) Uani d 1
C C4 0.9825(9) 0.5605(4) -0.08101(17) 0.0203(10) Uani d 1
C C5 0.9453(8) 0.5134(4) -0.03123(19) 0.0220(11) Uani d 1
C C5A 0.9399(8) 0.5897(4) 0.01008(18) 0.0194(10) Uani d 1
N N6 0.9387(7) 0.5391(4) 0.05150(16) 0.0218(9) Uani d 1
C C7 0.9494(8) 0.6010(4) 0.08993(18) 0.0204(11) Uani d 1
C C8 0.9599(8) 0.7140(4) 0.08793(19) 0.0215(11) Uani d 1
H H8 0.972814 0.754651 0.115863 0.026 Uiso calc 1
C C9 0.9516(8) 0.7667(4) 0.04513(19) 0.0210(11) Uani d 1
C C9A 0.9441(8) 0.7031(4) 0.00378(19) 0.0194(10) Uani d 1
C C1A 0.9501(8) 0.7430(4) -0.04392(19) 0.0209(11) Uani d 1
C C10 0.9588(9) 0.9563(5) -0.1305(2) 0.0276(13) Uani d 1
C C11 0.9544(9) 0.5438(5) 0.13669(19) 0.0264(13) Uani d 1
C C12 0.9484(8) 0.8898(4) 0.04803(19) 0.0216(11) Uani d 1
O O1 0.9249(9) 1.0384(4) -0.10878(17) 0.0431(13) Uani d 1
O O2 0.9909(8) 0.9506(3) -0.17610(13) 0.0281(8) Uani d 1
H H2O 0.990325 1.013111 -0.187500 0.042 Uiso calc 1
O O3 1.0089(8) 0.4989(3) -0.11352(13) 0.0288(9) Uani d 1
O O4 0.9196(7) 0.4173(3) -0.02732(15) 0.0274(9) Uani d 1
O O5 0.9234(8) 0.4468(3) 0.14038(15) 0.0332(11) Uani d 1
O O6 0.9905(8) 0.6094(3) 0.17141(13) 0.0291(9) Uani d 1
H H6O 0.990604 0.574423 0.196522 0.044 Uiso calc 1
O O7 0.8509(6) 0.9449(3) 0.02061(14) 0.0257(9) Uani d 1
O O8 1.0449(7) 0.9278(3) 0.08221(15) 0.0318(11) Uani d 1
H H8O 1.001782 0.989128 0.089298 0.048 Uiso calc 1
S S1S 0.9985(3) 1.23776(12) -0.17812(5) 0.0329(4) Uani d 1
C C1SA 0.8146(18) 1.3285(11) -0.1955(5) 0.108(6) Uani d 1
H H1SA 0.688111 1.300080 -0.186011 0.130 Uiso calc 1
H H1SB 0.817547 1.336838 -0.229521 0.130 Uiso calc 1
H H1SC 0.836177 1.398896 -0.180755 0.130 Uiso calc 1
C C1SB 1.1942(17) 1.3168(10) -0.1962(5) 0.092(5) Uani d 1
H H1SD 1.175788 1.338065 -0.228833 0.111 Uiso calc 1
H H1SE 1.314305 1.275098 -0.193257 0.111 Uiso calc 1
H H1SF 1.202378 1.381684 -0.176680 0.111 Uiso calc 1
O O1S 0.9905(8) 1.1426(3) -0.21235(13) 0.0329(10) Uani d 1
S S2S 1.0039(3) 0.40255(14) 0.25892(5) 0.0349(4) Uani d 1
C C2SA 0.8094(11) 0.3687(7) 0.2970(3) 0.0402(18) Uani d 1
H H2SA 0.821868 0.409741 0.326042 0.048 Uiso calc 1
H H2SB 0.813356 0.291118 0.303868 0.048 Uiso calc 1
H H2SC 0.685925 0.386517 0.281949 0.048 Uiso calc 1
C C2SB 1.1931(10) 0.3767(7) 0.2993(3) 0.0385(17) Uani d 1
H H2SD 1.174405 0.421349 0.327172 0.046 Uiso calc 1
H H2SE 1.318079 0.394221 0.284954 0.046 Uiso calc 1
H H2SF 1.191343 0.300123 0.308118 0.046 Uiso calc 1
O O2S 0.9969(9) 0.5214(4) 0.25197(15) 0.0396(11) Uani d 1
S S3S 0.9899(3) 1.19353(10) 0.05375(5) 0.0253(3) Uani d 1
C C3SA 0.7711(10) 1.2660(6) 0.0640(2) 0.0304(14) Uani d 1
H H3SA 0.780417 1.304637 0.093730 0.036 Uiso calc 1
H H3SB 0.662183 1.215165 0.065177 0.036 Uiso calc 1
H H3SC 0.750100 1.317939 0.038695 0.036 Uiso calc 1
C C3SB 1.1622(10) 1.2955(5) 0.0647(3) 0.0321(14) Uani d 1
H H3SD 1.292778 1.264513 0.063289 0.039 Uiso calc 1
H H3SE 1.139876 1.326264 0.095709 0.039 Uiso calc 1
H H3SF 1.149846 1.352457 0.041106 0.039 Uiso calc 1
O O3S 1.0051(8) 1.1197(3) 0.09775(13) 0.0292(9) Uani d 1

loop_
_atom_site_aniso_label
_atom_site_aniso_U_11
_atom_site_aniso_U_22
_atom_site_aniso_U_33
_atom_site_aniso_U_12
_atom_site_aniso_U_13
_atom_site_aniso_U_23
N1 0.024(2) 0.017(2) 0.024(2) -0.0024(18) 0.0016(18) 0.0032(18)
C2 0.027(3) 0.017(2) 0.022(2) 0.001(2) -0.002(2) 0.0006(19)
C3 0.024(3) 0.019(2) 0.019(2) 0.000(2) 0.001(2) 0.0011(18)
C3A 0.020(3) 0.019(2) 0.018(2) 0.002(2) -0.004(2) 0.0005(18)
C4 0.024(3) 0.019(2) 0.018(2) 0.001(2) -0.002(2) -0.0015(18)
C5 0.025(3) 0.018(2) 0.022(3) 0.002(2) -0.001(2) -0.002(2)
C5A 0.020(2) 0.018(2) 0.020(2) -0.0003(19) 0.0008(19) 0.0016(19)
N6 0.024(2) 0.019(2) 0.023(2) -0.0022(18) -0.0005(18) 0.0005(18)
C7 0.023(3) 0.018(2) 0.020(2) 0.001(2) 0.000(2) 0.0023(19)
C8 0.022(3) 0.021(2) 0.022(2) -0.002(2) 0.005(2) -0.002(2)
C9 0.022(3) 0.018(2) 0.023(3) 0.001(2) -0.001(2) 0.000(2)
C9A 0.017(2) 0.017(2) 0.024(2) 0.0007(19) 0.001(2) -0.003(2)
C1A 0.023(3) 0.014(2) 0.025(3) -0.002(2) -0.002(2) 0.000(2)
C10 0.032(3) 0.023(3) 0.028(3) 0.004(2) 0.008(2) 0.004(2)
C11 0.031(3) 0.027(3) 0.022(2) -0.001(2) 0.000(2) 0.004(2)
C12 0.029(3) 0.014(2) 0.022(2) 0.003(2) 0.003(2) 0.0006(19)
O1 0.067(4) 0.026(2) 0.037(2) 0.013(2) 0.016(2) 0.006(2)
O2 0.038(2) 0.0217(18) 0.0248(18) -0.002(2) 0.002(2) 0.0037(14)
O3 0.038(2) 0.0247(19) 0.0236(18) -0.001(2) 0.001(2) -0.0071(14)
O4 0.037(2) 0.0177(19) 0.027(2) -0.0019(17) -0.0022(18) -0.0025(16)
O5 0.052(3) 0.020(2) 0.027(2) 0.000(2) 0.000(2) 0.0025(17)
O6 0.043(3) 0.0227(19) 0.0214(17) -0.002(2) -0.002(2) 0.0032(14)
O7 0.029(2) 0.021(2) 0.027(2) 0.0032(16) -0.0031(17) -0.0016(17)
O8 0.046(3) 0.0165(19) 0.033(2) 0.0039(18) -0.013(2) -0.0047(16)
S1S 0.0401(9) 0.0298(7) 0.0289(7) -0.0069(8) -0.0017(8) 0.0033(5)
C1SA 0.083(9) 0.098(10) 0.144(12) 0.052(8) -0.064(8) -0.085(9)
C1SB 0.078(8) 0.070(8) 0.129(11) -0.045(6) 0.057(7) -0.056(8)
O1S 0.048(3) 0.0250(19) 0.0251(18) -0.008(2) -0.001(2) 0.0046(15)
S2S 0.0341(8) 0.0470(9) 0.0235(6) -0.0043(8) -0.0032(7) 0.0115(6)
C2SA 0.034(4) 0.047(4) 0.040(4) -0.005(3) -0.007(3) 0.013(4)
C2SB 0.031(3) 0.055(5) 0.030(4) -0.001(3) 0.001(3) 0.012(3)
O2S 0.052(3) 0.040(2) 0.027(2) -0.003(3) -0.004(2) 0.0009(17)
S3S 0.0304(7) 0.0186(6) 0.0267(6) -0.0023(6) 0.0001(7) -0.0035(5)
C3SA 0.027(3) 0.029(3) 0.035(3) 0.001(3) 0.000(3) 0.001(3)
C3SB 0.028(3) 0.023(3) 0.045(4) 0.001(3) -0.001(3) -0.006(3)
O3S 0.042(2) 0.0189(18) 0.0265(19) 0.000(2) -0.004(2) -0.0004(14)

loop_
_atom_type_symbol
_atom_type_description
_atom_type_scat_dispersion_real
_atom_type_scat_dispersion_imag
_atom_type_scat_source
C C 0.0033 0.0016 'International Tables Vol C Tables 4.2.6.8 and 6.1.1.4'
H H 0.0000 0.0000 'International Tables Vol C Tables 4.2.6.8 and 6.1.1.4'
N N 0.0061 0.0033 'International Tables Vol C Tables 4.2.6.8 and 6.1.1.4'
O O 0.0106 0.0060 'International Tables Vol C Tables 4.2.6.8 and 6.1.1.4'
S S 0.1246 0.1234 'International Tables Vol C Tables 4.2.6.8 and 6.1.1.4'

loop_
_geom_angle_atom_site_label_1
_geom_angle_atom_site_label_2
_geom_angle_atom_site_label_3
_geom_angle
C1A N1 C2 110.4(5)
C1A N1 H1N 122(4)
C2 N1 H1N 127(4)
C3 C2 N1 108.5(5)
C3 C2 C10 133.4(5)
N1 C2 C10 118.1(5)
C2 C3 C3A 106.3(4)
C2 C3 H3 126.8
C3A C3 H3 126.8
C1A C3A C3 108.2(4)
C1A C3A C4 122.5(5)
C3 C3A C4 129.2(5)
O3 C4 C3A 126.1(5)
O3 C4 C5 119.4(5)
C3A C4 C5 114.5(4)
O4 C5 C5A 122.5(5)
O4 C5 C4 118.4(5)
C5A C5 C4 119.1(4)
N6 C5A C9A 125.1(5)
N6 C5A C5 113.7(5)
C9A C5A C5 121.2(5)
C5A N6 C7 117.4(5)
N6 C7 C8 122.5(5)
N6 C7 C11 117.5(5)
C8 C7 C11 120.0(5)
C9 C8 C7 120.1(5)
C9 C8 H8 119.9
C7 C8 H8 119.9
C8 C9 C9A 118.5(5)
C8 C9 C12 114.9(5)
C9A C9 C12 126.6(5)
C5A C9A C9 116.3(5)
C5A C9A C1A 117.2(5)
C9 C9A C1A 126.5(5)
N1 C1A C3A 106.5(5)
N1 C1A C9A 128.8(5)
C3A C1A C9A 124.5(5)
O1 C10 O2 125.6(5)
O1 C10 C2 121.4(5)
O2 C10 C2 113.0(5)
O5 C11 O6 125.1(5)
O5 C11 C7 122.0(5)
O6 C11 C7 112.8(5)
O7 C12 O8 124.7(5)
O7 C12 C9 121.5(5)
O8 C12 C9 113.7(5)
C10 O2 H2O 109.5
C11 O6 H6O 109.5
C12 O8 H8O 109.5
O1S S1S C1SB 105.5(4)
O1S S1S C1SA 106.3(4)
C1SB S1S C1SA 96.6(7)
S1S C1SA H1SA 109.5
S1S C1SA H1SB 109.5
H1SA C1SA H1SB 109.5
S1S C1SA H1SC 109.5
H1SA C1SA H1SC 109.5
H1SB C1SA H1SC 109.5
S1S C1SB H1SD 109.5
S1S C1SB H1SE 109.5
H1SD C1SB H1SE 109.5
S1S C1SB H1SF 109.5
H1SD C1SB H1SF 109.5
H1SE C1SB H1SF 109.5
O2S S2S C2SB 106.9(4)
O2S S2S C2SA 106.9(4)
C2SB S2S C2SA 96.4(3)
S2S C2SA H2SA 109.5
S2S C2SA H2SB 109.5
H2SA C2SA H2SB 109.5
S2S C2SA H2SC 109.5
H2SA C2SA H2SC 109.5
H2SB C2SA H2SC 109.5
S2S C2SB H2SD 109.5
S2S C2SB H2SE 109.5
H2SD C2SB H2SE 109.5
S2S C2SB H2SF 109.5
H2SD C2SB H2SF 109.5
H2SE C2SB H2SF 109.5
O3S S3S C3SB 103.3(3)
O3S S3S C3SA 102.6(3)
C3SB S3S C3SA 100.5(3)
S3S C3SA H3SA 109.5
S3S C3SA H3SB 109.5
H3SA C3SA H3SB 109.5
S3S C3SA H3SC 109.5
H3SA C3SA H3SC 109.5
H3SB C3SA H3SC 109.5
S3S C3SB H3SD 109.5
S3S C3SB H3SE 109.5
H3SD C3SB H3SE 109.5
S3S C3SB H3SF 109.5
H3SD C3SB H3SF 109.5
H3SE C3SB H3SF 109.5

loop_
_geom_bond_atom_site_label_1
_geom_bond_atom_site_label_2
_geom_bond_distance
N1 C1A 1.356(7)
N1 C2 1.386(7)
N1 H1N 0.96(7)
C2 C3 1.375(7)
C2 C10 1.474(8)
C3 C3A 1.425(7)
C3 H3 0.9500
C3A C1A 1.409(7)
C3A C4 1.449(7)
C4 O3 1.217(6)
C4 C5 1.563(7)
C5 O4 1.207(7)
C5 C5A 1.515(7)
C5A N6 1.342(7)
C5A C9A 1.415(7)
N6 C7 1.343(7)
C7 C8 1.401(7)
C7 C11 1.516(7)
C8 C9 1.391(8)
C8 H8 0.9500
C9 C9A 1.424(7)
C9 C12 1.525(7)
C9A C1A 1.455(8)
C10 O1 1.215(8)
C10 O2 1.327(7)
C11 O5 1.223(7)
C11 O6 1.308(7)
C12 O7 1.239(7)
C12 O8 1.275(7)
O2 H2O 0.8400
O6 H6O 0.8400
O8 H8O 0.8400
S1S O1S 1.533(4)
S1S C1SB 1.746(10)
S1S C1SA 1.766(11)
C1SA H1SA 0.9800
C1SA H1SB 0.9800
C1SA H1SC 0.9800
C1SB H1SD 0.9800
C1SB H1SE 0.9800
C1SB H1SF 0.9800
S2S O2S 1.484(5)
S2S C2SB 1.775(7)
S2S C2SA 1.780(8)
C2SA H2SA 0.9800
C2SA H2SB 0.9800
C2SA H2SC 0.9800
C2SB H2SD 0.9800
C2SB H2SE 0.9800
C2SB H2SF 0.9800
S3S O3S 1.561(4)
S3S C3SB 1.762(7)
S3S C3SA 1.780(7)
C3SA H3SA 0.9800
C3SA H3SB 0.9800
C3SA H3SC 0.9800
C3SB H3SD 0.9800
C3SB H3SE 0.9800
C3SB H3SF 0.9800

loop_
_geom_torsion_atom_site_label_1
_geom_torsion_atom_site_label_2
_geom_torsion_atom_site_label_3
_geom_torsion_atom_site_label_4
_geom_torsion
C1A N1 C2 C3 -0.3(7)
C1A N1 C2 C10 178.9(5)
N1 C2 C3 C3A 0.1(7)
C10 C2 C3 C3A -179.0(6)
C2 C3 C3A C1A 0.1(7)
C2 C3 C3A C4 176.5(6)
C1A C3A C4 O3 -178.7(6)
C3 C3A C4 O3 5.3(11)
C1A C3A C4 C5 2.6(8)
C3 C3A C4 C5 -173.3(6)
O3 C4 C5 O4 -9.2(9)
C3A C4 C5 O4 169.6(5)
O3 C4 C5 C5A 171.7(6)
C3A C4 C5 C5A -9.5(8)
O4 C5 C5A N6 11.2(8)
C4 C5 C5A N6 -169.7(5)
O4 C5 C5A C9A -171.2(5)
C4 C5 C5A C9A 7.8(8)
C9A C5A N6 C7 -2.6(8)
C5 C5A N6 C7 174.9(5)
C5A N6 C7 C8 0.5(8)
C5A N6 C7 C11 -178.1(5)
N6 C7 C8 C9 2.7(9)
C11 C7 C8 C9 -178.7(5)
C7 C8 C9 C9A -3.7(8)
C7 C8 C9 C12 175.4(5)
N6 C5A C9A C9 1.4(8)
C5 C5A C9A C9 -175.9(5)
N6 C5A C9A C1A 178.4(5)
C5 C5A C9A C1A 1.1(8)
C8 C9 C9A C5A 1.8(8)
C12 C9 C9A C5A -177.2(5)
C8 C9 C9A C1A -174.8(5)
C12 C9 C9A C1A 6.2(9)
C2 N1 C1A C3A 0.4(6)
C2 N1 C1A C9A 176.4(5)
C3 C3A C1A N1 -0.3(6)
C4 C3A C1A N1 -177.0(5)
C3 C3A C1A C9A -176.5(5)
C4 C3A C1A C9A 6.8(9)
C5A C9A C1A N1 175.9(5)
C9 C9A C1A N1 -7.5(9)
C5A C9A C1A C3A -8.8(8)
C9 C9A C1A C3A 167.9(6)
C3 C2 C10 O1 175.0(7)
N1 C2 C10 O1 -4.1(9)
C3 C2 C10 O2 -4.3(10)
N1 C2 C10 O2 176.6(5)
N6 C7 C11 O5 -9.9(9)
C8 C7 C11 O5 171.5(6)
N6 C7 C11 O6 171.5(5)
C8 C7 C11 O6 -7.2(8)
C8 C9 C12 O7 -143.3(6)
C9A C9 C12 O7 35.7(9)
C8 C9 C12 O8 33.0(7)
C9A C9 C12 O8 -148.0(6)

_cod_database_fobs_code 2108052
